data_7120194
loop_
_publ_author_name
'Zhou, Zhikuan'
'Zhou, Jianping'
'Gai, Lizhi'
'Yuan, Aihua'
'Shen, Zhen'

_publ_section_title
;
 Naphtho[b]-fused BODIPYs: one pot Suzuki-Miyaura-Knoevenagel synthesis
 and photophysical properties
;
_journal_name_full 'Chem. Commun.'
_journal_paper_doi 10.1039/C7CC02918G
_journal_year 2017
_chemical_formula_moiety 'C26 H21 B F2 N2'
_chemical_formula_sum 'C26 H21 B F2 N2'
_chemical_formula_weight 410.26
_chemical_name_common BODIPY
_chemical_name_systematic
; 
 ? 
;
_space_group_IT_number 15
_symmetry_cell_setting monoclinic
_symmetry_space_group_name_Hall '-C 2yc'
_symmetry_space_group_name_H-M 'C 1 2/c 1'
_atom_sites_solution_hydrogens geom
_atom_sites_solution_primary direct
_atom_sites_solution_secondary difmap
_audit_creation_method SHELXL-97
_audit_update_record
;
2017-03-08 deposited with the CCDC.
2017-05-25 downloaded from the CCDC.
;
_cell_angle_alpha 90.00
_cell_angle_beta 118.052(3)
_cell_angle_gamma 90.00
_cell_formula_units_Z 8
_cell_length_a 21.110(8)
_cell_length_b 10.940(4)
_cell_length_c 20.341(12)
_cell_measurement_reflns_used 6878
_cell_measurement_temperature 296(2)
_cell_measurement_theta_max 27.53
_cell_measurement_theta_min 2.18
_cell_volume 4146(3)
_computing_structure_refinement 'SHELXL-97 (Sheldrick, 1997)'
_computing_structure_solution 'SHELXS-97 (Sheldrick, 1990)'
_diffrn_ambient_temperature 296(2)
_diffrn_measured_fraction_theta_full 0.993
_diffrn_measured_fraction_theta_max 0.993
_diffrn_measurement_device_type 'Bruker Smart ApexII CCD area detector'
_diffrn_radiation_monochromator graphite
_diffrn_radiation_source 'fine-focus sealed tube'
_diffrn_radiation_type MoK\a
_diffrn_radiation_wavelength 0.71073
_diffrn_reflns_av_R_equivalents 0.0460
_diffrn_reflns_av_sigmaI/netI 0.0363
_diffrn_reflns_limit_h_max 27
_diffrn_reflns_limit_h_min -26
_diffrn_reflns_limit_k_max 14
_diffrn_reflns_limit_k_min -14
_diffrn_reflns_limit_l_max 26
_diffrn_reflns_limit_l_min -26
_diffrn_reflns_number 24017
_diffrn_reflns_theta_full 27.59
_diffrn_reflns_theta_max 27.59
_diffrn_reflns_theta_min 2.16
_exptl_absorpt_coefficient_mu 0.089
_exptl_crystal_colour purple
_exptl_crystal_density_diffrn 1.315
_exptl_crystal_density_method 'not measured'
_exptl_crystal_description block
_exptl_crystal_F_000 1712
_refine_diff_density_max 0.480
_refine_diff_density_min -0.520
_refine_diff_density_rms 0.214
_refine_ls_extinction_method none
_refine_ls_goodness_of_fit_ref 1.020
_refine_ls_hydrogen_treatment mixed
_refine_ls_matrix_type full
_refine_ls_number_parameters 283
_refine_ls_number_reflns 4783
_refine_ls_number_restraints 0
_refine_ls_restrained_S_all 1.020
_refine_ls_R_factor_all 0.1224
_refine_ls_R_factor_gt 0.0772
_refine_ls_shift/su_max 0.006
_refine_ls_shift/su_mean 0.000
_refine_ls_structure_factor_coef Fsqd
_refine_ls_weighting_details 'calc w=1/[\s^2^(Fo^2^)+(0.0200P)^2^+38.5450P] where P=(Fo^2^+2Fc^2^)/3'
_refine_ls_weighting_scheme calc
_refine_ls_wR_factor_gt 0.1400
_refine_ls_wR_factor_ref 0.2344
_reflns_number_gt 3162
_reflns_number_total 4783
_reflns_threshold_expression >2sigma(I)
_cod_data_source_file c7cc02918g2.cif
_cod_data_source_block 1
_cod_depositor_comments
;
The following automatic conversions were performed:

'_symmetry_cell_setting' value 'Monoclinic' changed to 'monoclinic'
according to
/home/data/users/saulius/crontab/automatic-downloads/rss-feeds/RSC/lib/dictionaries/cif_core.dic
dictionary named 'cif_core.dic' version 2.4.2 from 2011-04-26.

Automatic conversion script
Id: cif_fix_values 4973 2017-02-22 13:04:09Z antanas 
;
_cod_original_sg_symbol_H-M C2/c
_cod_database_code 7120194

loop_
_symmetry_equiv_pos_as_xyz
'x, y, z'
'-x, y, -z+1/2'
'x+1/2, y+1/2, z'
'-x+1/2, y+1/2, -z+1/2'
'-x, -y, -z'
'x, -y, z-1/2'
'-x+1/2, -y+1/2, -z'
'x+1/2, -y+1/2, z-1/2'

loop_
_atom_site_label
_atom_site_type_symbol
_atom_site_fract_x
_atom_site_fract_y
_atom_site_fract_z
_atom_site_U_iso_or_equiv
_atom_site_adp_type
_atom_site_occupancy
_atom_site_symmetry_multiplicity
_atom_site_calc_flag
_atom_site_refinement_flags
B1 B 0.1216(2) 0.2054(5) 0.2147(3) 0.0421(11) Uani 1 1 d .
C1 C 0.3690(2) 0.1433(5) 0.4492(3) 0.0510(12) Uani 1 1 d .
H1A H 0.3785 0.1877 0.4936 0.077 Uiso 1 1 calc R
H1B H 0.3940 0.1810 0.4255 0.077 Uiso 1 1 calc R
H1C H 0.3850 0.0604 0.4619 0.077 Uiso 1 1 calc R
C2 C 0.2891(2) 0.1444(4) 0.3964(2) 0.0392(9) Uani 1 1 d .
C3 C 0.2345(2) 0.1204(4) 0.4158(2) 0.0381(9) Uani 1 1 d .
C4 C 0.2344(2) 0.0860(4) 0.4844(2) 0.0436(10) Uani 1 1 d .
C5 C 0.2969(3) 0.0691(5) 0.5534(3) 0.0588(13) Uani 1 1 d .
H5 H 0.3418 0.0776 0.5558 0.071 Uiso 1 1 calc R
C6 C 0.2924(4) 0.0406(5) 0.6166(3) 0.0708(17) Uani 1 1 d .
H6 H 0.3341 0.0310 0.6615 0.085 Uiso 1 1 calc R
C7 C 0.2256(4) 0.0258(5) 0.6138(3) 0.0726(17) Uani 1 1 d .
H7 H 0.2229 0.0067 0.6570 0.087 Uiso 1 1 calc R
C8 C 0.1638(3) 0.0392(5) 0.5478(3) 0.0639(15) Uani 1 1 d .
H8 H 0.1196 0.0274 0.5466 0.077 Uiso 1 1 calc R
C9 C 0.1662(3) 0.0708(4) 0.4817(3) 0.0494(11) Uani 1 1 d .
C10 C 0.1020(3) 0.0910(5) 0.4142(3) 0.0524(12) Uani 1 1 d .
H10 H 0.0583 0.0805 0.4143 0.063 Uiso 1 1 calc R
C11 C 0.1012(2) 0.1244(4) 0.3501(3) 0.0484(11) Uani 1 1 d .
H11 H 0.0583 0.1374 0.3068 0.058 Uiso 1 1 calc R
C12 C 0.1684(2) 0.1390(4) 0.3510(2) 0.0390(9) Uani 1 1 d .
C13 C 0.2544(2) 0.1755(4) 0.3196(2) 0.0367(9) Uani 1 1 d .
C14 C 0.2814(2) 0.2121(4) 0.2709(2) 0.0378(9) Uani 1 1 d .
C15 C 0.3605(2) 0.2042(4) 0.2970(2) 0.0410(10) Uani 1 1 d .
C16 C 0.3919(2) 0.0912(4) 0.3028(2) 0.0427(10) Uani 1 1 d .
H16 H 0.3638 0.0210 0.2911 0.051 Uiso 1 1 calc R
C17 C 0.4643(3) 0.0816(6) 0.3258(3) 0.0589(13) Uani 1 1 d .
H17 H 0.4851 0.0054 0.3289 0.071 Uiso 1 1 calc R
C18 C 0.5051(3) 0.1841(7) 0.3441(3) 0.0730(18) Uani 1 1 d .
H18 H 0.5542 0.1776 0.3603 0.088 Uiso 1 1 calc R
C19 C 0.4753(3) 0.2964(6) 0.3390(4) 0.0759(19) Uani 1 1 d .
H19 H 0.5041 0.3658 0.3518 0.091 Uiso 1 1 calc R
C20 C 0.4027(3) 0.3081(5) 0.3152(3) 0.0621(14) Uani 1 1 d .
H20 H 0.3824 0.3849 0.3113 0.075 Uiso 1 1 calc R
C21 C 0.2358(2) 0.2511(4) 0.1990(3) 0.0416(10) Uani 1 1 d .
C22 C 0.2486(3) 0.2888(4) 0.1386(3) 0.0500(11) Uani 1 1 d .
C23 C 0.3189(3) 0.2982(6) 0.1366(3) 0.0684(16) Uani 1 1 d .
H23A H 0.3455 0.2238 0.1552 0.103 Uiso 1 1 calc R
H23B H 0.3462 0.3654 0.1672 0.103 Uiso 1 1 calc R
H23C H 0.3098 0.3114 0.0863 0.103 Uiso 1 1 calc R
C24 C 0.1824(3) 0.3122(5) 0.0798(3) 0.0588(13) Uani 1 1 d .
H24 H 0.1741 0.3395 0.0331 0.071 Uiso 1 1 calc R
C25 C 0.1293(3) 0.2886(5) 0.1006(3) 0.0525(12) Uani 1 1 d .
C26 C 0.0501(3) 0.2993(6) 0.0539(3) 0.0729(17) Uani 1 1 d .
H26A H 0.0292 0.2191 0.0425 0.109 Uiso 1 1 calc R
H26B H 0.0395 0.3413 0.0085 0.109 Uiso 1 1 calc R
H26C H 0.0304 0.3442 0.0806 0.109 Uiso 1 1 calc R
F1 F 0.07696(14) 0.2941(3) 0.21762(16) 0.0609(8) Uani 1 1 d .
F2 F 0.08144(15) 0.1033(3) 0.17896(16) 0.0628(8) Uani 1 1 d .
N1 N 0.16073(18) 0.2528(3) 0.1719(2) 0.0425(8) Uani 1 1 d .
N2 N 0.18004(17) 0.1726(3) 0.29343(19) 0.0380(8) Uani 1 1 d .

loop_
_atom_site_aniso_label
_atom_site_aniso_U_11
_atom_site_aniso_U_22
_atom_site_aniso_U_33
_atom_site_aniso_U_23
_atom_site_aniso_U_13
_atom_site_aniso_U_12
B1 0.028(2) 0.042(3) 0.044(3) 0.004(2) 0.008(2) 0.001(2)
C1 0.032(2) 0.061(3) 0.045(3) -0.005(2) 0.0057(19) -0.003(2)
C2 0.029(2) 0.033(2) 0.046(2) -0.0058(18) 0.0099(18) -0.0024(17)
C3 0.033(2) 0.032(2) 0.044(2) -0.0050(17) 0.0139(18) -0.0021(17)
C4 0.052(3) 0.029(2) 0.048(3) -0.0034(18) 0.023(2) 0.0014(19)
C5 0.069(3) 0.051(3) 0.051(3) 0.006(2) 0.023(3) 0.008(3)
C6 0.097(5) 0.058(3) 0.049(3) 0.011(3) 0.028(3) 0.017(3)
C7 0.119(5) 0.050(3) 0.066(4) 0.012(3) 0.058(4) 0.015(3)
C8 0.090(4) 0.045(3) 0.078(4) 0.002(3) 0.057(4) 0.004(3)
C9 0.065(3) 0.032(2) 0.061(3) -0.003(2) 0.038(3) 0.000(2)
C10 0.047(3) 0.049(3) 0.069(3) -0.007(2) 0.033(3) -0.004(2)
C11 0.033(2) 0.053(3) 0.055(3) -0.003(2) 0.018(2) -0.003(2)
C12 0.036(2) 0.034(2) 0.045(2) -0.0029(18) 0.0174(19) -0.0020(17)
C13 0.0256(19) 0.032(2) 0.043(2) -0.0039(17) 0.0084(17) -0.0041(16)
C14 0.033(2) 0.028(2) 0.050(2) -0.0044(18) 0.0174(19) -0.0027(16)
C15 0.032(2) 0.042(2) 0.047(2) -0.0039(19) 0.0167(18) -0.0071(18)
C16 0.033(2) 0.046(3) 0.041(2) -0.0042(19) 0.0110(18) -0.0032(19)
C17 0.039(3) 0.074(4) 0.061(3) -0.002(3) 0.021(2) 0.005(3)
C18 0.032(3) 0.111(5) 0.076(4) -0.008(4) 0.025(3) -0.010(3)
C19 0.053(3) 0.087(5) 0.092(4) -0.026(4) 0.037(3) -0.045(3)
C20 0.056(3) 0.051(3) 0.083(4) -0.014(3) 0.035(3) -0.020(3)
C21 0.039(2) 0.031(2) 0.053(3) 0.0004(19) 0.020(2) -0.0014(18)
C22 0.056(3) 0.037(2) 0.063(3) 0.007(2) 0.033(3) 0.003(2)
C23 0.069(4) 0.069(4) 0.086(4) 0.026(3) 0.052(3) 0.012(3)
C24 0.063(3) 0.058(3) 0.055(3) 0.014(3) 0.028(3) 0.006(3)
C25 0.049(3) 0.051(3) 0.050(3) 0.006(2) 0.017(2) 0.003(2)
C26 0.047(3) 0.101(5) 0.051(3) 0.016(3) 0.006(2) 0.003(3)
F1 0.0451(15) 0.0667(19) 0.0700(19) 0.0155(15) 0.0263(14) 0.0210(14)
F2 0.0520(16) 0.0562(18) 0.0576(17) -0.0032(14) 0.0070(14) -0.0227(14)
N1 0.0342(18) 0.041(2) 0.044(2) 0.0021(16) 0.0122(16) 0.0002(16)
N2 0.0286(17) 0.0384(19) 0.0415(19) 0.0000(15) 0.0120(15) -0.0022(14)

loop_
_atom_type_symbol
_atom_type_description
_atom_type_scat_dispersion_real
_atom_type_scat_dispersion_imag
_atom_type_scat_source
C C 0.0033 0.0016 'International Tables Vol C Tables 4.2.6.8 and 6.1.1.4'
H H 0.0000 0.0000 'International Tables Vol C Tables 4.2.6.8 and 6.1.1.4'
N N 0.0061 0.0033 'International Tables Vol C Tables 4.2.6.8 and 6.1.1.4'
F F 0.0171 0.0103 'International Tables Vol C Tables 4.2.6.8 and 6.1.1.4'
B B 0.0013 0.0007 'International Tables Vol C Tables 4.2.6.8 and 6.1.1.4'

loop_
_geom_angle_atom_site_label_1
_geom_angle_atom_site_label_2
_geom_angle_atom_site_label_3
_geom_angle
F1 B1 F2 109.2(4)
F1 B1 N2 110.5(4)
F2 B1 N2 110.6(4)
F1 B1 N1 110.4(4)
F2 B1 N1 109.5(4)
N2 B1 N1 106.7(3)
C3 C2 C13 106.6(3)
C3 C2 C1 125.9(4)
C13 C2 C1 127.4(4)
C12 C3 C2 107.0(4)
C12 C3 C4 119.3(4)
C2 C3 C4 133.8(4)
C9 C4 C5 118.6(5)
C9 C4 C3 116.9(4)
C5 C4 C3 124.5(4)
C6 C5 C4 121.0(6)
C7 C6 C5 120.3(6)
C8 C7 C6 120.3(5)
C7 C8 C9 121.1(6)
C4 C9 C10 120.5(4)
C4 C9 C8 118.6(5)
C10 C9 C8 120.9(5)
C11 C10 C9 123.3(4)
C10 C11 C12 117.4(4)
N2 C12 C3 110.2(4)
N2 C12 C11 127.2(4)
C3 C12 C11 122.6(4)
N2 C13 C14 119.3(4)
N2 C13 C2 108.6(4)
C14 C13 C2 132.0(4)
C21 C14 C13 121.2(4)
C21 C14 C15 119.8(4)
C13 C14 C15 119.0(4)
C16 C15 C20 119.3(4)
C16 C15 C14 119.5(4)
C20 C15 C14 121.2(4)
C17 C16 C15 120.6(5)
C18 C17 C16 119.4(5)
C19 C18 C17 120.9(5)
C18 C19 C20 120.5(5)
C19 C20 C15 119.2(5)
C14 C21 N1 120.7(4)
C14 C21 C22 132.3(4)
N1 C21 C22 106.9(4)
C24 C22 C21 106.0(4)
C24 C22 C23 125.2(5)
C21 C22 C23 128.8(5)
C22 C24 C25 109.6(5)
N1 C25 C24 108.9(4)
N1 C25 C26 123.3(5)
C24 C25 C26 127.8(5)
C25 N1 C21 108.6(4)
C25 N1 B1 125.8(4)
C21 N1 B1 125.2(4)
C12 N2 C13 107.6(3)
C12 N2 B1 125.6(4)
C13 N2 B1 126.7(4)

loop_
_geom_bond_atom_site_label_1
_geom_bond_atom_site_label_2
_geom_bond_distance
B1 F1 1.373(6)
B1 F2 1.385(6)
B1 N2 1.536(6)
B1 N1 1.542(6)
C1 C2 1.514(5)
C2 C3 1.407(6)
C2 C13 1.420(6)
C3 C12 1.412(6)
C3 C4 1.447(6)
C4 C9 1.425(6)
C4 C5 1.415(7)
C5 C6 1.370(7)
C6 C7 1.395(9)
C7 C8 1.370(8)
C8 C9 1.413(7)
C9 C10 1.421(7)
C10 C11 1.348(7)
C11 C12 1.419(6)
C12 N2 1.356(5)
C13 N2 1.401(5)
C13 C14 1.414(6)
C14 C21 1.387(6)
C14 C15 1.498(5)
C15 C16 1.381(6)
C15 C20 1.383(6)
C16 C17 1.377(6)
C17 C18 1.355(8)
C18 C19 1.363(9)
C19 C20 1.378(7)
C21 N1 1.412(5)
C21 C22 1.436(6)
C22 C24 1.370(7)
C22 C23 1.507(7)
C24 C25 1.395(7)
C25 N1 1.340(6)
C25 C26 1.490(7)
